data_7044922
loop_
_publ_author_name
'Bergmann, Larissa'
'Braun, Carolin'
'Nieger, Martin'
'Br\"ase, Stefan'

_publ_section_title
;
 The coordination- and photochemistry of copper(i) complexes: variation of
 N^N ligands from imidazole to tetrazole.
;
_journal_issue 2
_journal_name_full 'Dalton transactions (Cambridge, England : 2003)'
_journal_page_first 608
_journal_page_last 621
_journal_paper_doi 10.1039/c7dt03682e
_journal_volume 47
_journal_year 2018
_chemical_formula_moiety 'C43 H34 Cu N4 O P2, B F4, 0.5(C4 H10 O)'
_chemical_formula_sum 'C45 H39 B Cu F4 N4 O1.5 P2'
_chemical_formula_weight 872.09
_space_group_crystal_system monoclinic
_space_group_IT_number 15
_space_group_name_Hall '-C 2yc'
_space_group_name_H-M_alt 'C 1 2/c 1'
_symmetry_space_group_name_Hall '-C 2yc'
_symmetry_space_group_name_H-M 'C 1 2/c 1'
_atom_sites_solution_hydrogens difmap
_atom_sites_solution_primary direct
_atom_sites_solution_secondary difmap
_audit_creation_method SHELXL-2014
_audit_update_record
;
2015-02-03 deposited with the CCDC.
2017-12-01 downloaded from the CCDC.
;
_cell_angle_alpha 90
_cell_angle_beta 98.530(2)
_cell_angle_gamma 90
_cell_formula_units_Z 8
_cell_length_a 23.3084(8)
_cell_length_b 15.1103(8)
_cell_length_c 23.8529(10)
_cell_measurement_reflns_used 9821
_cell_measurement_temperature 123(2)
_cell_measurement_theta_max 72.1
_cell_measurement_theta_min 3.5
_cell_volume 8308.0(6)
_computing_cell_refinement SAINT
_computing_data_collection APEX2
_computing_data_reduction SAINT
_computing_molecular_graphics Shelxtl
_computing_publication_material publCIF
_computing_structure_refinement 'SHELXL-2014 (Sheldrick, 2014)'
_computing_structure_solution SHELXS-97
_diffrn_ambient_temperature 123(2)
_diffrn_measured_fraction_theta_full 0.999
_diffrn_measured_fraction_theta_max 0.999
_diffrn_measurement_device_type 'Bruker D8 Venture with Photon100 detector'
_diffrn_measurement_method 'rotation in \f and \w, 0.5\%, shutterless'
_diffrn_radiation_type CuK\a
_diffrn_radiation_wavelength 1.54178
_diffrn_reflns_av_R_equivalents 0.0374
_diffrn_reflns_av_unetI/netI 0.0210
_diffrn_reflns_Laue_measured_fraction_full 0.999
_diffrn_reflns_Laue_measured_fraction_max 0.999
_diffrn_reflns_limit_h_max 28
_diffrn_reflns_limit_h_min -28
_diffrn_reflns_limit_k_max 17
_diffrn_reflns_limit_k_min -18
_diffrn_reflns_limit_l_max 29
_diffrn_reflns_limit_l_min -29
_diffrn_reflns_number 56053
_diffrn_reflns_point_group_measured_fraction_full 0.999
_diffrn_reflns_point_group_measured_fraction_max 0.999
_diffrn_reflns_theta_full 67.679
_diffrn_reflns_theta_max 72.129
_diffrn_reflns_theta_min 3.497
_diffrn_source 'I\mS microfocus'
_exptl_absorpt_coefficient_mu 1.972
_exptl_absorpt_correction_T_max 0.8644
_exptl_absorpt_correction_T_min 0.7949
_exptl_absorpt_correction_type multi-scan
_exptl_absorpt_process_details 'SADABS (Sheldrick, 2015)'
_exptl_crystal_colour yellow
_exptl_crystal_density_diffrn 1.394
_exptl_crystal_description blocks
_exptl_crystal_F_000 3592
_exptl_crystal_size_max 0.160
_exptl_crystal_size_mid 0.100
_exptl_crystal_size_min 0.060
_refine_diff_density_max 0.664
_refine_diff_density_min -0.338
_refine_diff_density_rms 0.049
_refine_ls_extinction_method none
_refine_ls_goodness_of_fit_ref 1.032
_refine_ls_hydrogen_treatment mixed
_refine_ls_matrix_type full
_refine_ls_number_parameters 553
_refine_ls_number_reflns 8177
_refine_ls_number_restraints 62
_refine_ls_restrained_S_all 1.069
_refine_ls_R_factor_all 0.0366
_refine_ls_R_factor_gt 0.0314
_refine_ls_shift/su_max 0.001
_refine_ls_shift/su_mean 0.000
_refine_ls_structure_factor_coef Fsqd
_refine_ls_weighting_details 'w=1/[\s^2^(Fo^2^)+(0.0420P)^2^+10.4900P] where P=(Fo^2^+2Fc^2^)/3'
_refine_ls_weighting_scheme calc
_refine_ls_wR_factor_gt 0.0808
_refine_ls_wR_factor_ref 0.0844
_reflns_Friedel_coverage 0.000
_reflns_number_gt 7290
_reflns_number_total 8177
_reflns_threshold_expression 'I > 2\s(I)'
_cod_data_source_file c7dt03682e2.cif
_cod_data_source_block sb782_hy_compound_6
_cod_depositor_comments 'Adding full bibliography for 7044915--7044926.cif.'
_cod_original_formula_sum 'C45 H39 B Cu F4 N4 O1.50 P2'
_cod_database_code 7044922
_shelx_space_group_comment
;
The symmetry employed for this shelxl refinement is uniquely defined
by the following loop, which should always be used as a source of
symmetry information in preference to the above space-group names.
They are only intended as comments.
;
_shelx_estimated_absorpt_t_min 0.743
_shelx_estimated_absorpt_t_max 0.891
_shelxl_version_number 2014-3

loop_
_space_group_symop_operation_xyz
'x, y, z'
'-x, y, -z+1/2'
'x+1/2, y+1/2, z'
'-x+1/2, y+1/2, -z+1/2'
'-x, -y, -z'
'x, -y, z-1/2'
'-x+1/2, -y+1/2, -z'
'x+1/2, -y+1/2, z-1/2'

loop_
_atom_site_label
_atom_site_type_symbol
_atom_site_fract_x
_atom_site_fract_y
_atom_site_fract_z
_atom_site_U_iso_or_equiv
_atom_site_adp_type
_atom_site_occupancy
_atom_site_site_symmetry_order
_atom_site_calc_flag
_atom_site_refinement_flags_posn
_atom_site_refinement_flags_adp
_atom_site_refinement_flags_occupancy
_atom_site_disorder_assembly
_atom_site_disorder_group
Cu1 Cu 0.22587(2) 0.51880(2) 0.59981(2) 0.01990(7) Uani 1 1 d . . . . .
P1 P 0.18194(2) 0.65064(3) 0.60790(2) 0.01715(9) Uani 1 1 d . . . . .
P2 P 0.16538(2) 0.39994(3) 0.58688(2) 0.01786(9) Uani 1 1 d . . . . .
N1 N 0.29832(6) 0.49938(10) 0.66164(6) 0.0239(3) Uani 1 1 d . . . . .
N2 N 0.30941(7) 0.49143(11) 0.71694(6) 0.0311(3) Uani 1 1 d . . . . .
N3 N 0.36515(7) 0.46780(12) 0.72864(7) 0.0360(4) Uani 1 1 d D . . . .
H3 H 0.3809(10) 0.4614(16) 0.7645(7) 0.043 Uiso 1 1 d D U . . .
C4 C 0.39017(8) 0.46030(13) 0.68205(9) 0.0358(4) Uani 1 1 d . . . . .
H4 H 0.4292 0.4445 0.6797 0.043 Uiso 1 1 calc R U . . .
C5 C 0.34689(7) 0.48045(11) 0.63821(8) 0.0252(4) Uani 1 1 d . . . . .
C6 C 0.34327(7) 0.48422(11) 0.57670(8) 0.0243(3) Uani 1 1 d . . . . .
C7 C 0.38875(8) 0.46030(12) 0.54809(9) 0.0332(4) Uani 1 1 d . . . . .
H7 H 0.4244 0.4394 0.5682 0.040 Uiso 1 1 calc R U . . .
C8 C 0.38089(9) 0.46767(13) 0.48962(10) 0.0390(5) Uani 1 1 d . . . . .
H8 H 0.4111 0.4515 0.4690 0.047 Uiso 1 1 calc R U . . .
C9 C 0.32898(10) 0.49859(13) 0.46166(9) 0.0366(4) Uani 1 1 d . . . . .
H9 H 0.3232 0.5053 0.4216 0.044 Uiso 1 1 calc R U . . .
C10 C 0.28538(8) 0.51970(12) 0.49268(8) 0.0294(4) Uani 1 1 d . . . . .
H10 H 0.2494 0.5405 0.4731 0.035 Uiso 1 1 calc R U . . .
N11 N 0.29152(6) 0.51215(9) 0.54925(6) 0.0230(3) Uani 1 1 d . . . . .
C12 C 0.12798(7) 0.68879(11) 0.54880(6) 0.0186(3) Uani 1 1 d . . . . .
C13 C 0.12219(7) 0.77732(11) 0.53211(7) 0.0242(3) Uani 1 1 d . . . . .
H13 H 0.1470 0.8206 0.5519 0.029 Uiso 1 1 calc R U . . .
C14 C 0.08073(8) 0.80328(12) 0.48707(8) 0.0285(4) Uani 1 1 d . . . . .
H14 H 0.0771 0.8639 0.4767 0.034 Uiso 1 1 calc R U . . .
C15 C 0.04473(7) 0.74108(12) 0.45739(7) 0.0268(4) Uani 1 1 d . . . . .
H15 H 0.0168 0.7588 0.4263 0.032 Uiso 1 1 calc R U . . .
C16 C 0.04961(7) 0.65258(11) 0.47317(7) 0.0227(3) Uani 1 1 d . . . . .
H16 H 0.0252 0.6094 0.4529 0.027 Uiso 1 1 calc R U . . .
C17 C 0.09022(7) 0.62783(10) 0.51855(7) 0.0183(3) Uani 1 1 d . . . . .
O18 O 0.09578(5) 0.53815(7) 0.53216(5) 0.0184(2) Uani 1 1 d . . . . .
C19 C 0.06899(7) 0.50703(10) 0.57629(7) 0.0180(3) Uani 1 1 d . . . . .
C20 C 0.02017(7) 0.54629(11) 0.59233(7) 0.0223(3) Uani 1 1 d . . . . .
H20 H 0.0039 0.5981 0.5737 0.027 Uiso 1 1 calc R U . . .
C21 C -0.00459(7) 0.50841(12) 0.63619(8) 0.0270(4) Uani 1 1 d . . . . .
H21 H -0.0379 0.5349 0.6478 0.032 Uiso 1 1 calc R U . . .
C22 C 0.01872(8) 0.43263(12) 0.66313(7) 0.0277(4) Uani 1 1 d . . . . .
H22 H 0.0010 0.4067 0.6925 0.033 Uiso 1 1 calc R U . . .
C23 C 0.06818(7) 0.39456(11) 0.64698(7) 0.0237(3) Uani 1 1 d . . . . .
H23 H 0.0843 0.3428 0.6658 0.028 Uiso 1 1 calc R U . . .
C24 C 0.09437(7) 0.43161(10) 0.60351(7) 0.0188(3) Uani 1 1 d . . . . .
C25 C 0.14072(7) 0.65464(11) 0.66745(6) 0.0191(3) Uani 1 1 d . . . . .
C26 C 0.15052(7) 0.58977(12) 0.70913(7) 0.0244(3) Uani 1 1 d . . . . .
H26 H 0.1780 0.5442 0.7061 0.029 Uiso 1 1 calc R U . . .
C27 C 0.12033(8) 0.59145(14) 0.75507(8) 0.0325(4) Uani 1 1 d . . . . .
H27 H 0.1270 0.5468 0.7833 0.039 Uiso 1 1 calc R U . . .
C28 C 0.08045(8) 0.65817(13) 0.75982(8) 0.0322(4) Uani 1 1 d . . . . .
H28 H 0.0602 0.6596 0.7916 0.039 Uiso 1 1 calc R U . . .
C29 C 0.07018(8) 0.72263(12) 0.71827(8) 0.0290(4) Uani 1 1 d . . . . .
H29 H 0.0429 0.7683 0.7215 0.035 Uiso 1 1 calc R U . . .
C30 C 0.09966(7) 0.72068(11) 0.67192(7) 0.0237(3) Uani 1 1 d . . . . .
H30 H 0.0919 0.7643 0.6431 0.028 Uiso 1 1 calc R U . . .
C31 C 0.23118(7) 0.74576(11) 0.61879(7) 0.0205(3) Uani 1 1 d . . . . .
C32 C 0.22546(8) 0.81537(12) 0.65589(7) 0.0269(4) Uani 1 1 d . . . . .
H32 H 0.1944 0.8153 0.6776 0.032 Uiso 1 1 calc R U . . .
C33 C 0.26505(9) 0.88500(13) 0.66136(8) 0.0337(4) Uani 1 1 d . . . . .
H33 H 0.2613 0.9318 0.6872 0.040 Uiso 1 1 calc R U . . .
C34 C 0.30968(9) 0.88599(13) 0.62930(9) 0.0362(4) Uani 1 1 d . . . . .
H34 H 0.3366 0.9336 0.6330 0.043 Uiso 1 1 calc R U . . .
C35 C 0.31535(9) 0.81783(14) 0.59186(9) 0.0369(4) Uani 1 1 d . . . . .
H35 H 0.3458 0.8192 0.5694 0.044 Uiso 1 1 calc R U . . .
C36 C 0.27670(8) 0.74758(12) 0.58704(8) 0.0288(4) Uani 1 1 d . . . . .
H36 H 0.2813 0.7003 0.5619 0.035 Uiso 1 1 calc R U . . .
C37 C 0.18308(7) 0.30095(11) 0.62994(7) 0.0226(3) Uani 1 1 d . . . . .
C38 C 0.15157(8) 0.22284(12) 0.62095(8) 0.0304(4) Uani 1 1 d . . . . .
H38 H 0.1189 0.2201 0.5920 0.037 Uiso 1 1 calc R U . . .
C39 C 0.16756(9) 0.14896(13) 0.65398(9) 0.0362(4) Uani 1 1 d . . . . .
H39 H 0.1450 0.0964 0.6486 0.043 Uiso 1 1 calc R U . . .
C40 C 0.21616(10) 0.15146(13) 0.69472(8) 0.0381(5) Uani 1 1 d . . . . .
H40 H 0.2277 0.1001 0.7165 0.046 Uiso 1 1 calc R U . . .
C41 C 0.24803(10) 0.22822(14) 0.70387(8) 0.0398(5) Uani 1 1 d . . . . .
H41 H 0.2816 0.2298 0.7318 0.048 Uiso 1 1 calc R U . . .
C42 C 0.23106(8) 0.30345(12) 0.67212(8) 0.0307(4) Uani 1 1 d . . . . .
H42 H 0.2524 0.3569 0.6793 0.037 Uiso 1 1 calc R U . . .
C43 C 0.15205(7) 0.35220(10) 0.51564(7) 0.0208(3) Uani 1 1 d . . . . .
C44 C 0.19961(8) 0.34140(12) 0.48734(8) 0.0282(4) Uani 1 1 d . . . . .
H44 H 0.2368 0.3607 0.5046 0.034 Uiso 1 1 calc R U . . .
C45 C 0.19314(9) 0.30251(13) 0.43389(8) 0.0362(4) Uani 1 1 d . . . . .
H45 H 0.2257 0.2964 0.4145 0.043 Uiso 1 1 calc R U . . .
C46 C 0.13906(9) 0.27268(13) 0.40905(8) 0.0365(4) Uani 1 1 d . . . . .
H46 H 0.1346 0.2459 0.3726 0.044 Uiso 1 1 calc R U . . .
C47 C 0.09172(9) 0.28192(13) 0.43722(8) 0.0363(4) Uani 1 1 d . . . . .
H47 H 0.0548 0.2607 0.4204 0.044 Uiso 1 1 calc R U . . .
C48 C 0.09806(8) 0.32233(12) 0.49017(8) 0.0289(4) Uani 1 1 d . . . . .
H48 H 0.0652 0.3296 0.5090 0.035 Uiso 1 1 calc R U . . .
B1 B 0.45612(9) 0.45548(15) 0.86034(9) 0.0302(4) Uani 1 1 d . U . . .
F1 F 0.47077(6) 0.53336(9) 0.88746(6) 0.0542(3) Uani 1 1 d . U . . .
F2 F 0.39535(4) 0.44415(8) 0.85074(5) 0.0361(3) Uani 1 1 d . U . . .
F3 F 0.47299(6) 0.45599(14) 0.80707(6) 0.0703(5) Uani 1 1 d . U . . .
F4 F 0.48201(6) 0.38568(10) 0.89040(7) 0.0702(5) Uani 1 1 d . U . . .
O1E O 0.0018(4) 0.2402(3) 0.7557(8) 0.101(2) Uani 0.5 1 d D U P A -1
C1E C -0.0450(3) 0.1816(5) 0.7385(3) 0.0745(19) Uani 0.5 1 d D U P A -1
H1E1 H -0.0584 0.1551 0.7722 0.089 Uiso 0.5 1 calc R U P A -1
H1E2 H -0.0321 0.1332 0.7153 0.089 Uiso 0.5 1 calc R U P A -1
C2E C -0.0912(3) 0.2290(7) 0.7063(3) 0.073(2) Uani 0.5 1 d D U P A -1
H2E1 H -0.1236 0.1886 0.6943 0.109 Uiso 0.5 1 calc R U P A -1
H2E2 H -0.1040 0.2764 0.7296 0.109 Uiso 0.5 1 calc R U P A -1
H2E3 H -0.0778 0.2547 0.6728 0.109 Uiso 0.5 1 calc R U P A -1
C3E C 0.0486(3) 0.2078(6) 0.7936(4) 0.100(3) Uani 0.5 1 d D U P A -1
H3E1 H 0.0498 0.2400 0.8299 0.121 Uiso 0.5 1 calc R U P A -1
H3E2 H 0.0411 0.1447 0.8010 0.121 Uiso 0.5 1 calc R U P A -1
C4E C 0.1031(4) 0.2142(10) 0.7766(4) 0.103(4) Uani 0.5 1 d D U P A -1
H4E1 H 0.1325 0.1897 0.8062 0.154 Uiso 0.5 1 calc R U P A -1
H4E2 H 0.1033 0.1810 0.7414 0.154 Uiso 0.5 1 calc R U P A -1
H4E3 H 0.1120 0.2765 0.7703 0.154 Uiso 0.5 1 calc R U P A -1

loop_
_atom_site_aniso_label
_atom_site_aniso_U_11
_atom_site_aniso_U_22
_atom_site_aniso_U_33
_atom_site_aniso_U_23
_atom_site_aniso_U_13
_atom_site_aniso_U_12
Cu1 0.01417(12) 0.02236(13) 0.02287(13) -0.00168(9) 0.00178(9) 0.00088(9)
P1 0.01470(18) 0.01841(19) 0.01818(19) -0.00168(14) 0.00188(14) -0.00142(14)
P2 0.01654(18) 0.01722(19) 0.01941(19) -0.00024(14) 0.00133(14) 0.00135(14)
N1 0.0198(7) 0.0262(7) 0.0246(7) -0.0038(6) -0.0007(6) 0.0004(6)
N2 0.0299(8) 0.0346(8) 0.0258(8) -0.0052(6) -0.0053(6) 0.0024(6)
N3 0.0311(8) 0.0398(9) 0.0319(9) -0.0024(7) -0.0128(7) 0.0025(7)
C4 0.0213(9) 0.0349(10) 0.0479(12) -0.0006(9) -0.0052(8) 0.0021(7)
C5 0.0161(8) 0.0216(8) 0.0370(10) -0.0020(7) 0.0009(7) -0.0009(6)
C6 0.0190(8) 0.0180(8) 0.0367(9) -0.0011(7) 0.0070(7) -0.0013(6)
C7 0.0246(9) 0.0251(9) 0.0528(12) -0.0026(8) 0.0151(8) -0.0002(7)
C8 0.0431(12) 0.0266(10) 0.0541(13) -0.0062(9) 0.0298(10) -0.0038(8)
C9 0.0529(12) 0.0274(9) 0.0340(10) -0.0022(8) 0.0211(9) -0.0066(9)
C10 0.0352(10) 0.0243(9) 0.0297(9) 0.0002(7) 0.0076(8) -0.0022(7)
N11 0.0211(7) 0.0214(7) 0.0271(7) -0.0008(6) 0.0060(6) -0.0013(5)
C12 0.0169(7) 0.0219(8) 0.0176(7) -0.0004(6) 0.0044(6) -0.0003(6)
C13 0.0256(8) 0.0215(8) 0.0249(8) -0.0006(6) 0.0019(7) -0.0045(6)
C14 0.0328(9) 0.0213(8) 0.0305(9) 0.0057(7) 0.0021(7) -0.0013(7)
C15 0.0240(8) 0.0289(9) 0.0260(9) 0.0063(7) -0.0016(7) 0.0001(7)
C16 0.0184(7) 0.0253(8) 0.0240(8) -0.0010(6) 0.0015(6) -0.0033(6)
C17 0.0170(7) 0.0183(7) 0.0207(7) 0.0010(6) 0.0065(6) 0.0005(6)
O18 0.0165(5) 0.0172(5) 0.0220(5) 0.0003(4) 0.0048(4) -0.0006(4)
C19 0.0157(7) 0.0188(7) 0.0194(7) -0.0035(6) 0.0021(6) -0.0042(6)
C20 0.0175(7) 0.0197(8) 0.0299(9) -0.0037(6) 0.0041(6) -0.0009(6)
C21 0.0209(8) 0.0295(9) 0.0327(9) -0.0083(7) 0.0111(7) -0.0022(7)
C22 0.0278(9) 0.0334(10) 0.0242(8) -0.0032(7) 0.0113(7) -0.0063(7)
C23 0.0249(8) 0.0236(8) 0.0224(8) -0.0002(6) 0.0028(6) -0.0029(6)
C24 0.0162(7) 0.0202(8) 0.0196(7) -0.0041(6) 0.0015(6) -0.0030(6)
C25 0.0163(7) 0.0221(8) 0.0185(7) -0.0031(6) 0.0015(6) -0.0053(6)
C26 0.0223(8) 0.0272(9) 0.0229(8) -0.0001(7) 0.0006(6) -0.0010(7)
C27 0.0360(10) 0.0389(11) 0.0227(9) 0.0066(7) 0.0048(7) -0.0031(8)
C28 0.0317(9) 0.0427(11) 0.0247(9) -0.0015(8) 0.0126(7) -0.0055(8)
C29 0.0242(8) 0.0321(10) 0.0329(9) -0.0035(7) 0.0114(7) -0.0015(7)
C30 0.0219(8) 0.0248(8) 0.0252(8) -0.0002(7) 0.0062(6) -0.0021(6)
C31 0.0180(7) 0.0222(8) 0.0207(8) -0.0005(6) 0.0006(6) -0.0035(6)
C32 0.0252(8) 0.0280(9) 0.0290(9) -0.0055(7) 0.0086(7) -0.0064(7)
C33 0.0373(10) 0.0304(10) 0.0340(10) -0.0117(8) 0.0071(8) -0.0111(8)
C34 0.0344(10) 0.0355(10) 0.0391(10) -0.0056(8) 0.0060(8) -0.0193(8)
C35 0.0307(10) 0.0425(11) 0.0404(11) -0.0062(9) 0.0156(8) -0.0131(8)
C36 0.0273(9) 0.0310(9) 0.0300(9) -0.0069(7) 0.0097(7) -0.0072(7)
C37 0.0253(8) 0.0192(8) 0.0234(8) 0.0014(6) 0.0044(6) 0.0047(6)
C38 0.0318(9) 0.0254(9) 0.0333(10) 0.0006(7) 0.0019(8) 0.0000(7)
C39 0.0471(12) 0.0222(9) 0.0410(11) 0.0021(8) 0.0121(9) -0.0009(8)
C40 0.0569(13) 0.0276(10) 0.0301(10) 0.0105(8) 0.0077(9) 0.0093(9)
C41 0.0508(12) 0.0350(11) 0.0297(10) 0.0063(8) -0.0068(9) 0.0070(9)
C42 0.0387(10) 0.0257(9) 0.0252(9) 0.0013(7) -0.0035(7) 0.0006(8)
C43 0.0235(8) 0.0174(7) 0.0209(8) 0.0000(6) 0.0016(6) 0.0034(6)
C44 0.0299(9) 0.0252(9) 0.0306(9) -0.0043(7) 0.0084(7) 0.0002(7)
C45 0.0452(11) 0.0345(10) 0.0318(10) -0.0048(8) 0.0151(9) 0.0045(9)
C46 0.0522(12) 0.0325(10) 0.0229(9) -0.0069(7) -0.0004(8) 0.0130(9)
C47 0.0348(10) 0.0355(10) 0.0338(10) -0.0105(8) -0.0105(8) 0.0100(8)
C48 0.0232(8) 0.0325(10) 0.0296(9) -0.0069(7) -0.0006(7) 0.0059(7)
B1 0.0218(9) 0.0384(11) 0.0290(10) 0.0018(8) -0.0004(8) -0.0010(8)
F1 0.0474(8) 0.0485(8) 0.0650(9) -0.0140(6) 0.0024(6) -0.0143(6)
F2 0.0226(5) 0.0405(6) 0.0456(6) -0.0007(5) 0.0067(5) -0.0014(4)
F3 0.0321(7) 0.1443(16) 0.0362(7) -0.0069(8) 0.0103(6) -0.0125(8)
F4 0.0502(8) 0.0493(8) 0.0964(12) 0.0200(8) -0.0377(8) -0.0044(6)
O1E 0.064(2) 0.077(2) 0.154(7) 0.039(5) -0.014(3) -0.015(4)
C1E 0.084(4) 0.076(4) 0.065(4) 0.003(3) 0.017(3) -0.032(3)
C2E 0.075(5) 0.091(5) 0.056(5) -0.003(4) 0.023(3) -0.028(4)
C3E 0.083(5) 0.084(6) 0.130(7) 0.009(5) 0.002(5) 0.028(4)
C4E 0.109(6) 0.144(10) 0.052(5) 0.013(5) 0.002(4) 0.026(6)

loop_
_atom_type_symbol
_atom_type_description
_atom_type_scat_dispersion_real
_atom_type_scat_dispersion_imag
_atom_type_scat_source
C C 0.0181 0.0091 'International Tables Vol C Tables 4.2.6.8 and 6.1.1.4'
H H 0.0000 0.0000 'International Tables Vol C Tables 4.2.6.8 and 6.1.1.4'
B B 0.0090 0.0039 'International Tables Vol C Tables 4.2.6.8 and 6.1.1.4'
N N 0.0311 0.0180 'International Tables Vol C Tables 4.2.6.8 and 6.1.1.4'
O O 0.0492 0.0322 'International Tables Vol C Tables 4.2.6.8 and 6.1.1.4'
F F 0.0727 0.0534 'International Tables Vol C Tables 4.2.6.8 and 6.1.1.4'
P P 0.2955 0.4335 'International Tables Vol C Tables 4.2.6.8 and 6.1.1.4'
Cu Cu -1.9646 0.5888 'International Tables Vol C Tables 4.2.6.8 and 6.1.1.4'

loop_
_geom_angle_atom_site_label_1
_geom_angle_atom_site_label_2
_geom_angle_atom_site_label_3
_geom_angle
N11 Cu1 N1 79.40(6)
N11 Cu1 P1 118.16(4)
N1 Cu1 P1 113.07(4)
N11 Cu1 P2 112.11(4)
N1 Cu1 P2 113.83(4)
P1 Cu1 P2 115.314(17)
C25 P1 C31 104.70(7)
C25 P1 C12 101.93(7)
C31 P1 C12 101.87(7)
C25 P1 Cu1 113.07(5)
C31 P1 Cu1 114.89(5)
C12 P1 Cu1 118.56(5)
C24 P2 C37 103.25(8)
C24 P2 C43 105.73(7)
C37 P2 C43 101.10(7)
C24 P2 Cu1 109.13(5)
C37 P2 Cu1 119.10(6)
C43 P2 Cu1 116.97(6)
N2 N1 C5 109.93(14)
N2 N1 Cu1 137.75(12)
C5 N1 Cu1 111.88(11)
N1 N2 N3 105.97(15)
C4 N3 N2 112.34(16)
C4 N3 H3 128.7(16)
N2 N3 H3 118.9(16)
N3 C4 C5 104.64(17)
N3 C4 H4 127.7
C5 C4 H4 127.7
N1 C5 C4 107.12(17)
N1 C5 C6 118.42(15)
C4 C5 C6 134.46(17)
N11 C6 C7 122.25(17)
N11 C6 C5 114.45(15)
C7 C6 C5 123.30(17)
C8 C7 C6 118.49(19)
C8 C7 H7 120.8
C6 C7 H7 120.8
C9 C8 C7 119.46(18)
C9 C8 H8 120.3
C7 C8 H8 120.3
C8 C9 C10 118.94(19)
C8 C9 H9 120.5
C10 C9 H9 120.5
N11 C10 C9 122.87(19)
N11 C10 H10 118.6
C9 C10 H10 118.6
C10 N11 C6 117.94(15)
C10 N11 Cu1 126.85(12)
C6 N11 Cu1 114.41(12)
C13 C12 C17 117.21(14)
C13 C12 P1 123.06(12)
C17 C12 P1 119.74(12)
C14 C13 C12 121.14(15)
C14 C13 H13 119.4
C12 C13 H13 119.4
C15 C14 C13 120.21(16)
C15 C14 H14 119.9
C13 C14 H14 119.9
C14 C15 C16 119.76(16)
C14 C15 H15 120.1
C16 C15 H15 120.1
C17 C16 C15 119.50(15)
C17 C16 H16 120.2
C15 C16 H16 120.2
C16 C17 O18 118.37(14)
C16 C17 C12 122.16(15)
O18 C17 C12 119.36(14)
C19 O18 C17 118.06(12)
O18 C19 C20 123.10(15)
O18 C19 C24 115.00(13)
C20 C19 C24 121.90(15)
C19 C20 C21 118.72(16)
C19 C20 H20 120.6
C21 C20 H20 120.6
C22 C21 C20 120.77(16)
C22 C21 H21 119.6
C20 C21 H21 119.6
C21 C22 C23 119.82(16)
C21 C22 H22 120.1
C23 C22 H22 120.1
C22 C23 C24 120.72(16)
C22 C23 H23 119.6
C24 C23 H23 119.6
C23 C24 C19 118.04(14)
C23 C24 P2 124.59(13)
C19 C24 P2 116.62(11)
C26 C25 C30 119.35(15)
C26 C25 P1 118.83(12)
C30 C25 P1 121.82(12)
C27 C26 C25 120.20(16)
C27 C26 H26 119.9
C25 C26 H26 119.9
C28 C27 C26 120.15(17)
C28 C27 H27 119.9
C26 C27 H27 119.9
C29 C28 C27 119.96(16)
C29 C28 H28 120.0
C27 C28 H28 120.0
C28 C29 C30 120.16(17)
C28 C29 H29 119.9
C30 C29 H29 119.9
C29 C30 C25 120.15(16)
C29 C30 H30 119.9
C25 C30 H30 119.9
C36 C31 C32 118.88(15)
C36 C31 P1 116.73(13)
C32 C31 P1 124.38(12)
C33 C32 C31 120.33(16)
C33 C32 H32 119.8
C31 C32 H32 119.8
C34 C33 C32 119.99(17)
C34 C33 H33 120.0
C32 C33 H33 120.0
C33 C34 C35 120.16(17)
C33 C34 H34 119.9
C35 C34 H34 119.9
C34 C35 C36 120.07(17)
C34 C35 H35 120.0
C36 C35 H35 120.0
C35 C36 C31 120.55(17)
C35 C36 H36 119.7
C31 C36 H36 119.7
C42 C37 C38 119.01(16)
C42 C37 P2 118.37(13)
C38 C37 P2 122.58(13)
C39 C38 C37 120.35(18)
C39 C38 H38 119.8
C37 C38 H38 119.8
C40 C39 C38 120.15(19)
C40 C39 H39 119.9
C38 C39 H39 119.9
C41 C40 C39 120.14(18)
C41 C40 H40 119.9
C39 C40 H40 119.9
C40 C41 C42 119.93(19)
C40 C41 H41 120.0
C42 C41 H41 120.0
C37 C42 C41 120.37(18)
C37 C42 H42 119.8
C41 C42 H42 119.8
C48 C43 C44 119.04(16)
C48 C43 P2 123.53(13)
C44 C43 P2 117.33(13)
C43 C44 C45 120.55(17)
C43 C44 H44 119.7
C45 C44 H44 119.7
C46 C45 C44 119.80(18)
C46 C45 H45 120.1
C44 C45 H45 120.1
C47 C46 C45 120.04(17)
C47 C46 H46 120.0
C45 C46 H46 120.0
C46 C47 C48 120.07(18)
C46 C47 H47 120.0
C48 C47 H47 120.0
C43 C48 C47 120.47(17)
C43 C48 H48 119.8
C47 C48 H48 119.8
F1 B1 F4 110.98(17)
F1 B1 F3 110.24(18)
F4 B1 F3 108.84(19)
F1 B1 F2 110.90(17)
F4 B1 F2 110.27(17)
F3 B1 F2 105.46(15)
C3E O1E C1E 117.5(7)
O1E C1E C2E 109.3(6)
O1E C1E H1E1 109.8
C2E C1E H1E1 109.8
O1E C1E H1E2 109.8
C2E C1E H1E2 109.8
H1E1 C1E H1E2 108.3
C1E C2E H2E1 109.5
C1E C2E H2E2 109.5
H2E1 C2E H2E2 109.5
C1E C2E H2E3 109.5
H2E1 C2E H2E3 109.5
H2E2 C2E H2E3 109.5
C4E C3E O1E 116.5(9)
C4E C3E H3E1 108.2
O1E C3E H3E1 108.2
C4E C3E H3E2 108.2
O1E C3E H3E2 108.2
H3E1 C3E H3E2 107.3
C3E C4E H4E1 109.5
C3E C4E H4E2 109.5
H4E1 C4E H4E2 109.5
C3E C4E H4E3 109.5
H4E1 C4E H4E3 109.5
H4E2 C4E H4E3 109.5

loop_
_geom_bond_atom_site_label_1
_geom_bond_atom_site_label_2
_geom_bond_distance
Cu1 N11 2.0865(14)
Cu1 N1 2.0915(14)
Cu1 P1 2.2611(5)
Cu1 P2 2.2758(5)
P1 C25 1.8300(16)
P1 C31 1.8337(16)
P1 C12 1.8373(16)
P2 C24 1.8223(16)
P2 C37 1.8268(17)
P2 C43 1.8298(16)
N1 N2 1.311(2)
N1 C5 1.365(2)
N2 N3 1.336(2)
N3 C4 1.334(3)
N3 H3 0.884(16)
C4 C5 1.375(3)
C4 H4 0.9500
C5 C6 1.458(3)
C6 N11 1.352(2)
C6 C7 1.391(2)
C7 C8 1.384(3)
C7 H7 0.9500
C8 C9 1.374(3)
C8 H8 0.9500
C9 C10 1.380(3)
C9 H9 0.9500
C10 N11 1.341(2)
C10 H10 0.9500
C12 C13 1.396(2)
C12 C17 1.398(2)
C13 C14 1.391(2)
C13 H13 0.9500
C14 C15 1.383(3)
C14 H14 0.9500
C15 C16 1.389(2)
C15 H15 0.9500
C16 C17 1.380(2)
C16 H16 0.9500
C17 O18 1.3949(19)
O18 C19 1.3835(19)
C19 C20 1.387(2)
C19 C24 1.399(2)
C20 C21 1.391(2)
C20 H20 0.9500
C21 C22 1.384(3)
C21 H21 0.9500
C22 C23 1.393(2)
C22 H22 0.9500
C23 C24 1.396(2)
C23 H23 0.9500
C25 C26 1.391(2)
C25 C30 1.398(2)
C26 C27 1.387(2)
C26 H26 0.9500
C27 C28 1.387(3)
C27 H27 0.9500
C28 C29 1.385(3)
C28 H28 0.9500
C29 C30 1.386(2)
C29 H29 0.9500
C30 H30 0.9500
C31 C36 1.392(2)
C31 C32 1.394(2)
C32 C33 1.393(2)
C32 H32 0.9500
C33 C34 1.379(3)
C33 H33 0.9500
C34 C35 1.382(3)
C34 H34 0.9500
C35 C36 1.386(3)
C35 H35 0.9500
C36 H36 0.9500
C37 C42 1.389(2)
C37 C38 1.390(3)
C38 C39 1.385(3)
C38 H38 0.9500
C39 C40 1.379(3)
C39 H39 0.9500
C40 C41 1.377(3)
C40 H40 0.9500
C41 C42 1.390(3)
C41 H41 0.9500
C42 H42 0.9500
C43 C48 1.389(2)
C43 C44 1.390(2)
C44 C45 1.392(3)
C44 H44 0.9500
C45 C46 1.386(3)
C45 H45 0.9500
C46 C47 1.381(3)
C46 H46 0.9500
C47 C48 1.391(3)
C47 H47 0.9500
C48 H48 0.9500
B1 F1 1.362(3)
B1 F4 1.365(3)
B1 F3 1.385(3)
B1 F2 1.411(2)
O1E C3E 1.397(6)
O1E C1E 1.418(5)
C1E C2E 1.419(6)
C1E H1E1 0.9900
C1E H1E2 0.9900
C2E H2E1 0.9800
C2E H2E2 0.9800
C2E H2E3 0.9800
C3E C4E 1.394(6)
C3E H3E1 0.9900
C3E H3E2 0.9900
C4E H4E1 0.9800
C4E H4E2 0.9800
C4E H4E3 0.9800

loop_
_geom_hbond_atom_site_label_D
_geom_hbond_atom_site_label_H
_geom_hbond_atom_site_label_A
_geom_hbond_distance_DH
_geom_hbond_distance_HA
_geom_hbond_distance_DA
_geom_hbond_angle_DHA
_geom_hbond_site_symmetry_A
N3 H3 F2 0.884(16) 2.052(17) 2.915(2) 165(2) .
N3 H3 F3 0.884(16) 2.24(2) 2.908(2) 133(2) .
C4 H4 F3 0.95 2.26 3.162(2) 158.0 2_656
C7 H7 F4 0.95 2.40 3.345(2) 174.0 2_656
C30 H30 F4 0.95 2.56 3.348(2) 140.3 4_556
C42 H42 N1 0.95 2.47 3.377(2) 159.9 .
C42 H42 N2 0.95 2.52 3.459(2) 169.6 .

loop_
_geom_torsion_atom_site_label_1
_geom_torsion_atom_site_label_2
_geom_torsion_atom_site_label_3
_geom_torsion_atom_site_label_4
_geom_torsion
C5 N1 N2 N3 0.26(19)
Cu1 N1 N2 N3 171.58(14)
N1 N2 N3 C4 -0.1(2)
N2 N3 C4 C5 -0.2(2)
N2 N1 C5 C4 -0.4(2)
Cu1 N1 C5 C4 -174.09(12)
N2 N1 C5 C6 179.07(15)
Cu1 N1 C5 C6 5.35(19)
N3 C4 C5 N1 0.3(2)
N3 C4 C5 C6 -178.99(19)
N1 C5 C6 N11 4.0(2)
C4 C5 C6 N11 -176.80(19)
N1 C5 C6 C7 -175.37(16)
C4 C5 C6 C7 3.9(3)
N11 C6 C7 C8 1.7(3)
C5 C6 C7 C8 -179.07(17)
C6 C7 C8 C9 0.4(3)
C7 C8 C9 C10 -1.4(3)
C8 C9 C10 N11 0.6(3)
C9 C10 N11 C6 1.3(3)
C9 C10 N11 Cu1 -167.80(14)
C7 C6 N11 C10 -2.5(2)
C5 C6 N11 C10 178.20(15)
C7 C6 N11 Cu1 167.97(13)
C5 C6 N11 Cu1 -11.36(18)
C25 P1 C12 C13 92.61(14)
C31 P1 C12 C13 -15.42(15)
Cu1 P1 C12 C13 -142.57(12)
C25 P1 C12 C17 -87.10(13)
C31 P1 C12 C17 164.87(12)
Cu1 P1 C12 C17 37.71(14)
C17 C12 C13 C14 -0.3(2)
P1 C12 C13 C14 179.97(13)
C12 C13 C14 C15 -0.8(3)
C13 C14 C15 C16 0.8(3)
C14 C15 C16 C17 0.3(3)
C15 C16 C17 O18 -177.56(14)
C15 C16 C17 C12 -1.5(2)
C13 C12 C17 C16 1.5(2)
P1 C12 C17 C16 -178.79(12)
C13 C12 C17 O18 177.50(14)
P1 C12 C17 O18 -2.77(19)
C16 C17 O18 C19 -99.71(17)
C12 C17 O18 C19 84.12(17)
C17 O18 C19 C20 26.8(2)
C17 O18 C19 C24 -154.03(13)
O18 C19 C20 C21 178.09(14)
C24 C19 C20 C21 -1.0(2)
C19 C20 C21 C22 -0.4(3)
C20 C21 C22 C23 1.2(3)
C21 C22 C23 C24 -0.5(3)
C22 C23 C24 C19 -0.9(2)
C22 C23 C24 P2 168.88(13)
O18 C19 C24 C23 -177.50(13)
C20 C19 C24 C23 1.7(2)
O18 C19 C24 P2 11.89(18)
C20 C19 C24 P2 -168.91(12)
C37 P2 C24 C23 10.04(16)
C43 P2 C24 C23 115.81(14)
Cu1 P2 C24 C23 -117.58(13)
C37 P2 C24 C19 179.96(12)
C43 P2 C24 C19 -74.27(13)
Cu1 P2 C24 C19 52.34(13)
C31 P1 C25 C26 -110.44(13)
C12 P1 C25 C26 143.74(13)
Cu1 P1 C25 C26 15.34(14)
C31 P1 C25 C30 69.87(14)
C12 P1 C25 C30 -35.95(15)
Cu1 P1 C25 C30 -164.35(11)
C30 C25 C26 C27 -0.9(2)
P1 C25 C26 C27 179.43(13)
C25 C26 C27 C28 -0.4(3)
C26 C27 C28 C29 0.8(3)
C27 C28 C29 C30 0.0(3)
C28 C29 C30 C25 -1.3(3)
C26 C25 C30 C29 1.7(2)
P1 C25 C30 C29 -178.62(13)
C25 P1 C31 C36 165.83(13)
C12 P1 C31 C36 -88.30(14)
Cu1 P1 C31 C36 41.20(15)
C25 P1 C31 C32 -14.81(17)
C12 P1 C31 C32 91.07(16)
Cu1 P1 C31 C32 -139.44(14)
C36 C31 C32 C33 -0.6(3)
P1 C31 C32 C33 -179.98(15)
C31 C32 C33 C34 1.0(3)
C32 C33 C34 C35 -0.2(3)
C33 C34 C35 C36 -1.0(3)
C34 C35 C36 C31 1.4(3)
C32 C31 C36 C35 -0.6(3)
P1 C31 C36 C35 178.82(16)
C24 P2 C37 C42 -116.78(14)
C43 P2 C37 C42 133.95(14)
Cu1 P2 C37 C42 4.31(16)
C24 P2 C37 C38 65.28(16)
C43 P2 C37 C38 -43.99(16)
Cu1 P2 C37 C38 -173.64(13)
C42 C37 C38 C39 0.6(3)
P2 C37 C38 C39 178.53(14)
C37 C38 C39 C40 -2.3(3)
C38 C39 C40 C41 1.9(3)
C39 C40 C41 C42 0.2(3)
C38 C37 C42 C41 1.5(3)
P2 C37 C42 C41 -176.49(16)
C40 C41 C42 C37 -2.0(3)
C24 P2 C43 C48 -18.18(17)
C37 P2 C43 C48 89.15(16)
Cu1 P2 C43 C48 -139.86(13)
C24 P2 C43 C44 165.38(13)
C37 P2 C43 C44 -87.29(14)
Cu1 P2 C43 C44 43.70(15)
C48 C43 C44 C45 1.0(3)
P2 C43 C44 C45 177.61(14)
C43 C44 C45 C46 -1.3(3)
C44 C45 C46 C47 0.3(3)
C45 C46 C47 C48 0.9(3)
C44 C43 C48 C47 0.2(3)
P2 C43 C48 C47 -176.15(14)
C46 C47 C48 C43 -1.2(3)
C3E O1E C1E C2E 172.5(13)
C1E O1E C3E C4E 124.4(15)
